data_4132454
loop_
_publ_author_name
'Wang, Justin Y.'
'Strom, Alexandra E.'
'Hartwig, John F.'

_publ_section_title
;
 Mechanistic Studies of Palladium-Catalyzed Aminocarbonylation of Aryl
 Chlorides with Carbon Monoxide and Ammonia.
;
_journal_issue 25
_journal_name_full 'Journal of the American Chemical Society'
_journal_page_first 7979
_journal_page_last 7993
_journal_paper_doi 10.1021/jacs.8b04073
_journal_volume 140
_journal_year 2018
_chemical_formula_sum 'C55 H101 B F4 O P4 Pd2'
_chemical_formula_weight 1201.84
_chemical_name_common jyw-296
_chemical_name_systematic hartwig151
_space_group.centring_type primitive

_space_group_crystal_system monoclinic
_space_group_IT_number 14
_space_group_name_Hall '-P 2yn'
_space_group_name_H-M_alt 'P 1 21/n 1'
_atom_sites_solution_hydrogens mixed
_atom_sites_solution_primary iterative
_atom_sites_solution_secondary difmap
_audit_creation_method SHELXL-2016/6
_cell_angle_alpha 90
_cell_angle_beta 95.498(3)
_cell_angle_gamma 90
_cell_formula_units_Z 4
_cell_length_a 10.7443(5)
_cell_length_b 21.9962(11)
_cell_length_c 25.3867(12)
_cell_measurement_reflns_used 9826
_cell_measurement_temperature 100(2)
_cell_measurement_theta_max 25.26
_cell_measurement_theta_min 2.33
_cell_volume 5972.1(5)
_computing_cell_refinement 'Bruker SAINT'
_computing_data_collection 'Bruker APEX2'
_computing_data_reduction 'Bruker SAINT'
_computing_molecular_graphics ORTEP-32
_computing_publication_material WinGX
_computing_structure_refinement SHELXL-2016
_computing_structure_solution SHELXT-2014
_diffrn_ambient_temperature 100(2)
_diffrn_detector_area_resol_mean 8.366
_diffrn_measured_fraction_theta_full 0.997
_diffrn_measured_fraction_theta_max 0.990
_diffrn_measurement_device_type 'Bruker APEX-II CCD'
_diffrn_measurement_method '\f and \w scans'
_diffrn_radiation_type MoK\a
_diffrn_radiation_wavelength 0.71073
_diffrn_reflns_av_R_equivalents 0.1421
_diffrn_reflns_av_unetI/netI 0.1693
_diffrn_reflns_Laue_measured_fraction_full 0.997
_diffrn_reflns_Laue_measured_fraction_max 0.990
_diffrn_reflns_limit_h_max 12
_diffrn_reflns_limit_h_min -12
_diffrn_reflns_limit_k_max 26
_diffrn_reflns_limit_k_min -25
_diffrn_reflns_limit_l_max 30
_diffrn_reflns_limit_l_min -30
_diffrn_reflns_number 33723
_diffrn_reflns_point_group_measured_fraction_full 0.997
_diffrn_reflns_point_group_measured_fraction_max 0.990
_diffrn_reflns_theta_full 25.000
_diffrn_reflns_theta_max 25.446
_diffrn_reflns_theta_min 1.227
_diffrn_source 'microfocus rotating anode'
_exptl_absorpt_coefficient_mu 0.757
_exptl_absorpt_correction_T_max 0.928
_exptl_absorpt_correction_T_min 0.707
_exptl_absorpt_correction_type multi-scan
_exptl_absorpt_process_details TWINABS
_exptl_crystal_colour pink
_exptl_crystal_density_diffrn 1.337
_exptl_crystal_description plate
_exptl_crystal_F_000 2528
_exptl_crystal_size_max 0.050
_exptl_crystal_size_mid 0.050
_exptl_crystal_size_min 0.030
_refine_diff_density_max 2.327
_refine_diff_density_min -1.028
_refine_diff_density_rms 0.188
_refine_ls_extinction_method none
_refine_ls_goodness_of_fit_ref 1.032
_refine_ls_hydrogen_treatment constr
_refine_ls_matrix_type full
_refine_ls_number_parameters 606
_refine_ls_number_reflns 33723
_refine_ls_number_restraints 0
_refine_ls_restrained_S_all 1.032
_refine_ls_R_factor_all 0.1513
_refine_ls_R_factor_gt 0.1133
_refine_ls_shift/su_max 0.000
_refine_ls_shift/su_mean 0.000
_refine_ls_structure_factor_coef Fsqd
_refine_ls_weighting_details 'w=1/[\s^2^(Fo^2^)+(0.1119P)^2^+58.2884P] where P=(Fo^2^+2Fc^2^)/3'
_refine_ls_weighting_scheme calc
_refine_ls_wR_factor_gt 0.2660
_refine_ls_wR_factor_ref 0.2888
_reflns_Friedel_coverage 0.000
_reflns_number_gt 22811
_reflns_number_total 33723
_reflns_threshold_expression 'I > 2\s(I)'
_cod_data_source_file ja8b04073_si_003.cif
_cod_data_source_block hartwig151
_cod_original_sg_symbol_H-M 'P 21/n'
_cod_database_code 4132454
_shelx_shelxl_version_number 2016/6
_shelx_space_group_comment
; 
The symmetry employed for this shelxl refinement is uniquely defined 
by the following loop, which should always be used as a source of 
symmetry information in preference to the above space-group names. 
They are only intended as comments. 
;
_shelx_estimated_absorpt_t_min 0.963
_shelx_estimated_absorpt_t_max 0.978

loop_
_space_group_symop_operation_xyz
'x, y, z'
'-x+1/2, y+1/2, -z+1/2'
'-x, -y, -z'
'x-1/2, -y-1/2, z-1/2'

loop_
_atom_site_label
_atom_site_type_symbol
_atom_site_fract_x
_atom_site_fract_y
_atom_site_fract_z
_atom_site_U_iso_or_equiv
_atom_site_adp_type
_atom_site_occupancy
_atom_site_site_symmetry_order
_atom_site_calc_flag
_atom_site_refinement_flags_posn
_atom_site_refinement_flags_adp
C1 C 0.5003(13) 0.2131(7) 0.7075(6) 0.037(4) Uani 1 1 d . .
C2 C 0.3660(12) 0.3732(6) 0.5434(5) 0.028(3) Uani 1 1 d . .
H2 H 0.402425 0.399210 0.573373 0.034 Uiso 1 1 calc R U
C3 C 0.2290(14) 0.3659(7) 0.5517(7) 0.048(4) Uani 1 1 d . .
H3A H 0.221304 0.344747 0.585640 0.057 Uiso 1 1 calc R U
H3B H 0.187338 0.340728 0.522886 0.057 Uiso 1 1 calc R U
C4 C 0.1635(13) 0.4285(7) 0.5524(7) 0.047(4) Uani 1 1 d . .
H4A H 0.073260 0.422346 0.555488 0.056 Uiso 1 1 calc R U
H4B H 0.198625 0.451675 0.583822 0.056 Uiso 1 1 calc R U
C5 C 0.1791(13) 0.4643(7) 0.5042(7) 0.041(4) Uani 1 1 d . .
H5A H 0.142366 0.505206 0.507850 0.049 Uiso 1 1 calc R U
H5B H 0.133074 0.444178 0.473358 0.049 Uiso 1 1 calc R U
C6 C 0.3179(13) 0.4711(7) 0.4940(6) 0.042(4) Uani 1 1 d . .
H6A H 0.323577 0.491303 0.459463 0.051 Uiso 1 1 calc R U
H6B H 0.361527 0.496936 0.521886 0.051 Uiso 1 1 calc R U
C7 C 0.3809(13) 0.4092(7) 0.4939(6) 0.036(4) Uani 1 1 d . .
H7A H 0.344629 0.385746 0.462833 0.044 Uiso 1 1 calc R U
H7B H 0.471066 0.414876 0.490274 0.044 Uiso 1 1 calc R U
C8 C 0.6127(12) 0.3167(7) 0.5394(6) 0.033(4) Uani 1 1 d . .
H8 H 0.613142 0.329436 0.501575 0.040 Uiso 1 1 calc R U
C9 C 0.6681(12) 0.3694(7) 0.5742(6) 0.036(4) Uani 1 1 d . .
H9A H 0.617098 0.406477 0.566961 0.044 Uiso 1 1 calc R U
H9B H 0.666373 0.358813 0.612010 0.044 Uiso 1 1 calc R U
C10 C 0.8025(14) 0.3816(7) 0.5625(7) 0.045(4) Uani 1 1 d . .
H10A H 0.839693 0.413100 0.587073 0.055 Uiso 1 1 calc R U
H10B H 0.802932 0.397287 0.525954 0.055 Uiso 1 1 calc R U
C11 C 0.8820(13) 0.3232(8) 0.5687(8) 0.055(5) Uani 1 1 d . .
H11A H 0.966887 0.331952 0.558532 0.066 Uiso 1 1 calc R U
H11B H 0.890072 0.310652 0.606268 0.066 Uiso 1 1 calc R U
C12 C 0.8266(13) 0.2723(8) 0.5356(7) 0.044(4) Uani 1 1 d . .
H12A H 0.878125 0.235330 0.542437 0.053 Uiso 1 1 calc R U
H12B H 0.827142 0.282889 0.497675 0.053 Uiso 1 1 calc R U
C13 C 0.6951(14) 0.2595(7) 0.5474(7) 0.043(4) Uani 1 1 d . .
H13A H 0.695443 0.245411 0.584450 0.052 Uiso 1 1 calc R U
H13B H 0.659616 0.226694 0.523913 0.052 Uiso 1 1 calc R U
C14 C 0.3947(13) 0.2562(7) 0.4918(4) 0.028(3) Uani 1 1 d . .
H14A H 0.363756 0.285072 0.463631 0.034 Uiso 1 1 calc R U
H14B H 0.467173 0.234509 0.479430 0.034 Uiso 1 1 calc R U
C15 C 0.2939(13) 0.2108(7) 0.4986(5) 0.032(3) Uani 1 1 d . .
H15A H 0.253517 0.200012 0.463194 0.039 Uiso 1 1 calc R U
H15B H 0.229752 0.230448 0.518415 0.039 Uiso 1 1 calc R U
C16 C 0.3365(13) 0.1514(7) 0.5277(5) 0.032(3) Uani 1 1 d . .
H16A H 0.413043 0.136758 0.512933 0.038 Uiso 1 1 calc R U
H16B H 0.270828 0.120340 0.519722 0.038 Uiso 1 1 calc R U
C17 C 0.4710(13) 0.0901(7) 0.6162(6) 0.034(3) Uani 1 1 d . .
H17 H 0.479142 0.085952 0.655559 0.041 Uiso 1 1 calc R U
C18 C 0.6035(13) 0.1035(7) 0.6000(6) 0.043(4) Uani 1 1 d . .
H18A H 0.634454 0.142290 0.616183 0.051 Uiso 1 1 calc R U
H18B H 0.600118 0.107777 0.561088 0.051 Uiso 1 1 calc R U
C19 C 0.6943(15) 0.0514(8) 0.6185(7) 0.052(5) Uani 1 1 d . .
H19A H 0.777458 0.059260 0.606172 0.063 Uiso 1 1 calc R U
H19B H 0.704173 0.049732 0.657680 0.063 Uiso 1 1 calc R U
C20 C 0.6448(17) -0.0078(9) 0.5969(8) 0.065(5) Uani 1 1 d . .
H20A H 0.643440 -0.007050 0.557884 0.077 Uiso 1 1 calc R U
H20B H 0.702354 -0.040715 0.610272 0.077 Uiso 1 1 calc R U
C21 C 0.5173(18) -0.0221(9) 0.6112(9) 0.069(6) Uani 1 1 d . .
H21A H 0.519892 -0.027859 0.649993 0.083 Uiso 1 1 calc R U
H21B H 0.488135 -0.060501 0.593913 0.083 Uiso 1 1 calc R U
C22 C 0.4238(17) 0.0297(8) 0.5939(7) 0.055(5) Uani 1 1 d . .
H22A H 0.412599 0.031971 0.554803 0.066 Uiso 1 1 calc R U
H22B H 0.341457 0.020607 0.606598 0.066 Uiso 1 1 calc R U
C23 C 0.2157(14) 0.1369(7) 0.6238(6) 0.040(4) Uani 1 1 d . .
H23 H 0.182742 0.100066 0.603968 0.048 Uiso 1 1 calc R U
C24 C 0.1207(18) 0.1882(9) 0.6131(9) 0.074(7) Uani 1 1 d . .
H24A H 0.154161 0.225763 0.630639 0.089 Uiso 1 1 calc R U
H24B H 0.108147 0.196044 0.574574 0.089 Uiso 1 1 calc R U
C25 C -0.0051(19) 0.1728(12) 0.6333(9) 0.083(7) Uani 1 1 d . .
H25A H -0.061774 0.208208 0.627470 0.099 Uiso 1 1 calc R U
H25B H -0.043332 0.138274 0.612650 0.099 Uiso 1 1 calc R U
C26 C 0.0069(18) 0.1572(9) 0.6890(8) 0.066(5) Uani 1 1 d . .
H26A H -0.075705 0.145022 0.699682 0.079 Uiso 1 1 calc R U
H26B H 0.035705 0.193253 0.710137 0.079 Uiso 1 1 calc R U
C27 C 0.0983(15) 0.1061(9) 0.7000(7) 0.057(5) Uani 1 1 d . .
H27A H 0.065377 0.068975 0.681589 0.068 Uiso 1 1 calc R U
H27B H 0.108161 0.097595 0.738482 0.068 Uiso 1 1 calc R U
C28 C 0.2278(16) 0.1222(9) 0.6812(6) 0.056(5) Uani 1 1 d . .
H28A H 0.263626 0.157541 0.701496 0.067 Uiso 1 1 calc R U
H28B H 0.285434 0.087401 0.687999 0.067 Uiso 1 1 calc R U
C29 C 0.4681(11) 0.1994(7) 0.8386(6) 0.030(3) Uani 1 1 d . .
H29 H 0.501081 0.166067 0.817005 0.036 Uiso 1 1 calc R U
C30 C 0.3243(12) 0.2016(7) 0.8241(6) 0.035(3) Uani 1 1 d . .
H30A H 0.287364 0.233467 0.845415 0.042 Uiso 1 1 calc R U
H30B H 0.306138 0.212238 0.786285 0.042 Uiso 1 1 calc R U
C31 C 0.2672(13) 0.1416(8) 0.8346(7) 0.048(4) Uani 1 1 d . .
H31A H 0.301378 0.110386 0.811897 0.057 Uiso 1 1 calc R U
H31B H 0.175751 0.143838 0.825070 0.057 Uiso 1 1 calc R U
C32 C 0.2919(14) 0.1226(8) 0.8920(7) 0.051(5) Uani 1 1 d . .
H32A H 0.254892 0.081989 0.897018 0.061 Uiso 1 1 calc R U
H32B H 0.252438 0.151903 0.914844 0.061 Uiso 1 1 calc R U
C33 C 0.4330(16) 0.1203(9) 0.9076(7) 0.057(5) Uani 1 1 d . .
H33A H 0.448882 0.110952 0.945831 0.069 Uiso 1 1 calc R U
H33B H 0.470736 0.087597 0.887633 0.069 Uiso 1 1 calc R U
C34 C 0.4937(13) 0.1809(8) 0.8961(6) 0.043(4) Uani 1 1 d . .
H34A H 0.461438 0.212833 0.918721 0.052 Uiso 1 1 calc R U
H34B H 0.585128 0.177875 0.905232 0.052 Uiso 1 1 calc R U
C35 C 0.7109(11) 0.2587(6) 0.8360(5) 0.027(3) Uani 1 1 d . .
H35 H 0.723186 0.250241 0.874838 0.032 Uiso 1 1 calc R U
C36 C 0.7635(13) 0.2057(7) 0.8087(6) 0.035(3) Uani 1 1 d . .
H36A H 0.751888 0.212317 0.770005 0.042 Uiso 1 1 calc R U
H36B H 0.716584 0.168548 0.816673 0.042 Uiso 1 1 calc R U
C37 C 0.9033(13) 0.1956(7) 0.8258(6) 0.039(4) Uani 1 1 d . .
H37A H 0.914906 0.184667 0.863743 0.046 Uiso 1 1 calc R U
H37B H 0.935173 0.161755 0.805196 0.046 Uiso 1 1 calc R U
C38 C 0.9753(13) 0.2530(7) 0.8164(6) 0.039(4) Uani 1 1 d . .
H38A H 1.063875 0.247234 0.830260 0.047 Uiso 1 1 calc R U
H38B H 0.972805 0.260429 0.777886 0.047 Uiso 1 1 calc R U
C39 C 0.9242(13) 0.3077(7) 0.8425(6) 0.040(4) Uani 1 1 d . .
H39A H 0.970200 0.344319 0.832694 0.048 Uiso 1 1 calc R U
H39B H 0.937715 0.302870 0.881374 0.048 Uiso 1 1 calc R U
C40 C 0.7848(13) 0.3165(7) 0.8262(6) 0.037(4) Uani 1 1 d . .
H40A H 0.772170 0.327313 0.788254 0.045 Uiso 1 1 calc R U
H40B H 0.753047 0.350472 0.846764 0.045 Uiso 1 1 calc R U
C41 C 0.5011(13) 0.3256(7) 0.8692(5) 0.032(3) Uani 1 1 d . .
H41A H 0.414350 0.316760 0.876908 0.038 Uiso 1 1 calc R U
H41B H 0.555829 0.317235 0.902017 0.038 Uiso 1 1 calc R U
C42 C 0.5089(15) 0.3936(7) 0.8581(6) 0.042(4) Uani 1 1 d . .
H42A H 0.589759 0.402660 0.844088 0.051 Uiso 1 1 calc R U
H42B H 0.506287 0.416304 0.891690 0.051 Uiso 1 1 calc R U
C43 C 0.4020(13) 0.4154(7) 0.8183(6) 0.036(4) Uani 1 1 d . .
H43A H 0.394023 0.459952 0.822164 0.043 Uiso 1 1 calc R U
H43B H 0.323334 0.396942 0.828154 0.043 Uiso 1 1 calc R U
C44 C 0.4958(12) 0.4665(7) 0.7238(5) 0.033(3) Uani 1 1 d . .
H44 H 0.456259 0.503439 0.737980 0.039 Uiso 1 1 calc R U
C45 C 0.6349(13) 0.4670(7) 0.7444(6) 0.034(3) Uani 1 1 d . .
H45A H 0.643295 0.468043 0.783532 0.041 Uiso 1 1 calc R U
H45B H 0.675060 0.429246 0.733110 0.041 Uiso 1 1 calc R U
C46 C 0.7012(15) 0.5220(7) 0.7233(6) 0.041(4) Uani 1 1 d . .
H46A H 0.668218 0.559466 0.738464 0.049 Uiso 1 1 calc R U
H46B H 0.791606 0.519462 0.735021 0.049 Uiso 1 1 calc R U
C47 C 0.6836(13) 0.5259(7) 0.6631(6) 0.035(3) Uani 1 1 d . .
H47A H 0.722050 0.563869 0.651378 0.042 Uiso 1 1 calc R U
H47B H 0.726324 0.491177 0.647723 0.042 Uiso 1 1 calc R U
C48 C 0.5469(13) 0.5250(7) 0.6434(6) 0.037(4) Uani 1 1 d . .
H48A H 0.538109 0.524485 0.604272 0.045 Uiso 1 1 calc R U
H48B H 0.506791 0.562556 0.655090 0.045 Uiso 1 1 calc R U
C49 C 0.4799(13) 0.4702(7) 0.6637(6) 0.036(4) Uani 1 1 d . .
H49A H 0.513411 0.432664 0.648716 0.044 Uiso 1 1 calc R U
H49B H 0.389719 0.472699 0.651441 0.044 Uiso 1 1 calc R U
C50 C 0.2527(12) 0.4078(7) 0.7187(6) 0.036(4) Uani 1 1 d . .
H50 H 0.256988 0.408755 0.679507 0.043 Uiso 1 1 calc R U
C51 C 0.1886(14) 0.4656(8) 0.7323(7) 0.049(4) Uani 1 1 d . .
H51A H 0.239038 0.500855 0.722756 0.059 Uiso 1 1 calc R U
H51B H 0.182071 0.467013 0.770934 0.059 Uiso 1 1 calc R U
C52 C 0.0556(15) 0.4696(9) 0.7023(8) 0.061(5) Uani 1 1 d . .
H52A H 0.012101 0.506068 0.714084 0.074 Uiso 1 1 calc R U
H52B H 0.062492 0.473345 0.663832 0.074 Uiso 1 1 calc R U
C53 C -0.0190(14) 0.4132(9) 0.7130(7) 0.057(5) Uani 1 1 d . .
H53A H -0.033563 0.412195 0.750894 0.068 Uiso 1 1 calc R U
H53B H -0.101437 0.415256 0.692011 0.068 Uiso 1 1 calc R U
C54 C 0.0461(14) 0.3562(9) 0.6993(7) 0.054(5) Uani 1 1 d . .
H54A H 0.055175 0.355651 0.660879 0.064 Uiso 1 1 calc R U
H54B H -0.004976 0.320657 0.707638 0.064 Uiso 1 1 calc R U
C55 C 0.1741(13) 0.3515(8) 0.7298(6) 0.042(4) Uani 1 1 d . .
H55A H 0.216754 0.314289 0.718938 0.050 Uiso 1 1 calc R U
H55B H 0.165089 0.348674 0.768123 0.050 Uiso 1 1 calc R U
B1 B 0.697(2) 0.1654(14) 0.4322(9) 0.068(7) Uani 1 1 d . .
O1 O 0.5317(11) 0.1654(6) 0.7215(4) 0.051(3) Uani 1 1 d . .
F1 F 0.6017(9) 0.1415(5) 0.4610(4) 0.060(3) Uani 1 1 d . .
F2 F 0.8111(11) 0.1581(8) 0.4619(5) 0.118(6) Uani 1 1 d . .
F3 F 0.6948(10) 0.1390(9) 0.3862(5) 0.119(6) Uani 1 1 d . .
F4 F 0.6764(13) 0.2274(7) 0.4237(5) 0.098(5) Uani 1 1 d . .
P1 P 0.4494(3) 0.30006(18) 0.55099(13) 0.0252(8) Uani 1 1 d . .
P2 P 0.3693(3) 0.15676(17) 0.60004(13) 0.0268(8) Uani 1 1 d . .
P3 P 0.5420(3) 0.27064(18) 0.81889(13) 0.0265(8) Uani 1 1 d . .
P4 P 0.4156(3) 0.39855(17) 0.74849(14) 0.0272(8) Uani 1 1 d . .
Pd1 Pd 0.44599(10) 0.24955(5) 0.63271(4) 0.0266(3) Uani 1 1 d . .
Pd2 Pd 0.48939(9) 0.30029(5) 0.73172(4) 0.0246(3) Uani 1 1 d . .
H1 H 0.478313 0.302095 0.657308 0.029 Uiso 1 1 d R U

loop_
_atom_site_aniso_label
_atom_site_aniso_U_11
_atom_site_aniso_U_22
_atom_site_aniso_U_33
_atom_site_aniso_U_23
_atom_site_aniso_U_13
_atom_site_aniso_U_12
C1 0.041(9) 0.019(9) 0.047(9) -0.017(7) -0.017(7) 0.017(7)
C2 0.036(8) 0.027(8) 0.021(6) 0.004(6) -0.002(6) -0.010(6)
C3 0.044(9) 0.031(10) 0.068(11) 0.012(9) 0.008(8) -0.002(7)
C4 0.025(8) 0.039(10) 0.081(12) 0.003(9) 0.024(8) -0.006(7)
C5 0.031(8) 0.032(9) 0.060(10) -0.003(8) 0.006(7) 0.003(7)
C6 0.040(9) 0.040(10) 0.046(9) 0.016(8) 0.000(7) 0.006(7)
C7 0.025(7) 0.042(10) 0.042(8) 0.009(7) 0.000(6) -0.001(7)
C8 0.021(7) 0.043(10) 0.036(7) 0.014(7) 0.000(6) -0.004(6)
C9 0.028(7) 0.042(10) 0.039(8) 0.004(7) 0.002(6) -0.003(7)
C10 0.037(8) 0.033(10) 0.065(11) 0.007(8) -0.002(8) -0.001(7)
C11 0.021(8) 0.056(12) 0.088(13) 0.020(11) 0.004(8) -0.008(7)
C12 0.033(8) 0.040(10) 0.062(10) 0.003(9) 0.013(8) 0.014(7)
C13 0.042(9) 0.035(10) 0.052(9) 0.012(8) 0.007(8) -0.001(7)
C14 0.038(8) 0.037(9) 0.008(5) -0.002(6) -0.003(5) -0.005(7)
C15 0.040(8) 0.037(10) 0.019(6) 0.009(6) -0.001(6) -0.010(7)
C16 0.032(7) 0.027(8) 0.034(7) -0.006(7) -0.007(6) -0.006(6)
C17 0.040(8) 0.028(9) 0.032(7) 0.004(7) -0.004(6) 0.010(7)
C18 0.043(9) 0.035(10) 0.052(9) 0.006(8) 0.011(7) 0.011(7)
C19 0.045(10) 0.051(12) 0.062(11) 0.003(10) 0.008(8) 0.007(9)
C20 0.066(13) 0.044(12) 0.082(14) -0.004(11) 0.003(11) 0.020(10)
C21 0.072(13) 0.038(12) 0.094(16) -0.004(11) -0.004(12) 0.010(10)
C22 0.067(12) 0.037(11) 0.061(11) 0.002(9) 0.000(9) 0.013(9)
C23 0.046(9) 0.028(9) 0.047(9) 0.002(7) 0.012(7) -0.003(7)
C24 0.074(13) 0.063(14) 0.091(15) 0.051(12) 0.035(12) 0.038(11)
C25 0.069(13) 0.103(19) 0.081(14) 0.037(14) 0.032(12) 0.031(13)
C26 0.066(12) 0.055(13) 0.083(14) 0.014(11) 0.037(11) -0.006(10)
C27 0.052(10) 0.069(14) 0.052(10) 0.021(10) 0.015(8) -0.015(10)
C28 0.053(10) 0.069(14) 0.044(9) 0.009(9) -0.002(8) -0.016(9)
C29 0.025(7) 0.027(8) 0.041(8) 0.015(7) 0.015(6) 0.000(6)
C30 0.032(7) 0.035(9) 0.038(8) 0.015(7) 0.002(6) -0.001(7)
C31 0.025(8) 0.038(10) 0.081(12) 0.009(9) 0.007(8) -0.006(7)
C32 0.040(9) 0.042(11) 0.070(11) 0.021(9) 0.011(9) -0.004(8)
C33 0.054(10) 0.062(13) 0.056(10) 0.036(10) 0.007(9) 0.007(9)
C34 0.030(8) 0.055(11) 0.042(8) 0.023(8) -0.009(7) -0.015(7)
C35 0.024(7) 0.027(8) 0.028(7) 0.000(6) 0.000(6) 0.005(6)
C36 0.038(8) 0.028(9) 0.037(7) 0.000(7) -0.007(6) 0.005(7)
C37 0.037(8) 0.033(9) 0.044(8) 0.001(8) -0.002(7) 0.000(7)
C38 0.028(7) 0.044(10) 0.045(8) 0.000(8) 0.006(7) -0.001(7)
C39 0.034(8) 0.038(10) 0.049(9) 0.006(8) 0.009(7) -0.002(7)
C40 0.033(8) 0.042(10) 0.038(8) 0.003(7) 0.008(7) -0.012(7)
C41 0.035(8) 0.040(10) 0.019(6) 0.000(6) -0.002(6) -0.003(7)
C42 0.066(11) 0.027(9) 0.036(8) -0.016(7) 0.015(8) -0.007(8)
C43 0.040(8) 0.029(9) 0.042(8) 0.006(7) 0.023(7) 0.007(7)
C44 0.027(7) 0.036(9) 0.037(8) 0.006(7) 0.011(6) -0.002(6)
C45 0.042(8) 0.026(9) 0.035(7) 0.001(7) 0.004(7) 0.000(7)
C46 0.046(9) 0.031(9) 0.045(9) 0.002(7) 0.000(7) -0.015(7)
C47 0.038(8) 0.019(8) 0.050(9) 0.002(7) 0.011(7) -0.002(6)
C48 0.037(8) 0.026(9) 0.051(9) 0.010(7) 0.012(7) -0.005(7)
C49 0.034(8) 0.032(9) 0.043(8) 0.010(7) 0.001(7) 0.002(7)
C50 0.025(7) 0.041(10) 0.042(8) 0.023(8) 0.000(6) 0.005(7)
C51 0.046(9) 0.044(11) 0.061(11) 0.018(9) 0.020(8) 0.006(8)
C52 0.036(9) 0.079(15) 0.071(12) 0.031(11) 0.012(9) 0.011(9)
C53 0.025(8) 0.087(15) 0.060(11) 0.026(11) 0.013(8) -0.004(9)
C54 0.037(9) 0.066(13) 0.056(10) 0.028(10) -0.004(8) -0.011(9)
C55 0.029(8) 0.049(11) 0.047(9) 0.019(8) 0.004(7) -0.006(7)
B1 0.047(13) 0.10(2) 0.056(13) -0.038(15) 0.005(11) 0.010(14)
O1 0.061(7) 0.047(8) 0.040(6) -0.003(6) -0.019(5) 0.011(6)
F1 0.078(7) 0.056(7) 0.051(5) 0.000(5) 0.029(5) -0.001(6)
F2 0.068(8) 0.194(16) 0.087(9) -0.046(10) -0.014(7) 0.046(9)
F3 0.049(6) 0.238(19) 0.074(8) -0.067(11) 0.021(6) 0.002(9)
F4 0.089(9) 0.112(12) 0.089(9) 0.025(9) -0.012(7) -0.047(8)
P1 0.0299(18) 0.024(2) 0.0216(15) 0.0062(16) 0.0035(14) -0.0016(16)
P2 0.0312(19) 0.022(2) 0.0270(17) 0.0056(16) 0.0008(15) -0.0022(15)
P3 0.0231(17) 0.032(2) 0.0233(17) 0.0024(16) -0.0016(14) 0.0043(15)
P4 0.0258(18) 0.025(2) 0.0310(18) 0.0066(16) 0.0059(15) 0.0034(15)
Pd1 0.0376(6) 0.0228(6) 0.0189(5) 0.0021(5) 0.0004(4) 0.0022(5)
Pd2 0.0290(5) 0.0240(6) 0.0207(5) 0.0011(5) 0.0024(4) -0.0004(5)

loop_
_atom_type_symbol
_atom_type_description
_atom_type_scat_dispersion_real
_atom_type_scat_dispersion_imag
_atom_type_scat_source
C C 0.0033 0.0016 'International Tables Vol C Tables 4.2.6.8 and 6.1.1.4'
H H 0.0000 0.0000 'International Tables Vol C Tables 4.2.6.8 and 6.1.1.4'
B B 0.0013 0.0007 'International Tables Vol C Tables 4.2.6.8 and 6.1.1.4'
O O 0.0106 0.0060 'International Tables Vol C Tables 4.2.6.8 and 6.1.1.4'
F F 0.0171 0.0103 'International Tables Vol C Tables 4.2.6.8 and 6.1.1.4'
P P 0.1023 0.0942 'International Tables Vol C Tables 4.2.6.8 and 6.1.1.4'
Pd Pd -0.9988 1.0072 'International Tables Vol C Tables 4.2.6.8 and 6.1.1.4'

loop_
_geom_angle_atom_site_label_1
_geom_angle_atom_site_label_2
_geom_angle_atom_site_label_3
_geom_angle
O1 C1 Pd2 142.7(12)
O1 C1 Pd1 132.9(12)
Pd2 C1 Pd1 83.9(6)
C7 C2 C3 110.7(12)
C7 C2 P1 117.1(10)
C3 C2 P1 111.2(10)
C7 C2 H2 105.6
C3 C2 H2 105.6
P1 C2 H2 105.6
C2 C3 C4 110.9(12)
C2 C3 H3A 109.5
C4 C3 H3A 109.5
C2 C3 H3B 109.5
C4 C3 H3B 109.5
H3A C3 H3B 108.1
C5 C4 C3 112.1(14)
C5 C4 H4A 109.2
C3 C4 H4A 109.2
C5 C4 H4B 109.2
C3 C4 H4B 109.2
H4A C4 H4B 107.9
C4 C5 C6 112.2(12)
C4 C5 H5A 109.2
C6 C5 H5A 109.2
C4 C5 H5B 109.2
C6 C5 H5B 109.2
H5A C5 H5B 107.9
C7 C6 C5 110.5(13)
C7 C6 H6A 109.5
C5 C6 H6A 109.5
C7 C6 H6B 109.5
C5 C6 H6B 109.5
H6A C6 H6B 108.1
C2 C7 C6 112.7(13)
C2 C7 H7A 109.1
C6 C7 H7A 109.1
C2 C7 H7B 109.1
C6 C7 H7B 109.1
H7A C7 H7B 107.8
C13 C8 C9 110.6(11)
C13 C8 P1 111.2(10)
C9 C8 P1 112.2(10)
C13 C8 H8 107.5
C9 C8 H8 107.5
P1 C8 H8 107.5
C10 C9 C8 110.0(12)
C10 C9 H9A 109.7
C8 C9 H9A 109.7
C10 C9 H9B 109.7
C8 C9 H9B 109.7
H9A C9 H9B 108.2
C9 C10 C11 111.0(13)
C9 C10 H10A 109.4
C11 C10 H10A 109.4
C9 C10 H10B 109.4
C11 C10 H10B 109.4
H10A C10 H10B 108.0
C12 C11 C10 112.5(13)
C12 C11 H11A 109.1
C10 C11 H11A 109.1
C12 C11 H11B 109.1
C10 C11 H11B 109.1
H11A C11 H11B 107.8
C11 C12 C13 111.1(14)
C11 C12 H12A 109.4
C13 C12 H12A 109.4
C11 C12 H12B 109.4
C13 C12 H12B 109.4
H12A C12 H12B 108.0
C12 C13 C8 111.2(13)
C12 C13 H13A 109.4
C8 C13 H13A 109.4
C12 C13 H13B 109.4
C8 C13 H13B 109.4
H13A C13 H13B 108.0
C15 C14 P1 115.8(9)
C15 C14 H14A 108.3
P1 C14 H14A 108.3
C15 C14 H14B 108.3
P1 C14 H14B 108.3
H14A C14 H14B 107.4
C14 C15 C16 115.7(11)
C14 C15 H15A 108.3
C16 C15 H15A 108.3
C14 C15 H15B 108.3
C16 C15 H15B 108.3
H15A C15 H15B 107.4
C15 C16 P2 116.2(10)
C15 C16 H16A 108.2
P2 C16 H16A 108.2
C15 C16 H16B 108.2
P2 C16 H16B 108.2
H16A C16 H16B 107.4
C22 C17 C18 110.7(13)
C22 C17 P2 116.4(10)
C18 C17 P2 109.2(10)
C22 C17 H17 106.7
C18 C17 H17 106.7
P2 C17 H17 106.7
C17 C18 C19 110.3(13)
C17 C18 H18A 109.6
C19 C18 H18A 109.6
C17 C18 H18B 109.6
C19 C18 H18B 109.6
H18A C18 H18B 108.1
C20 C19 C18 110.0(14)
C20 C19 H19A 109.7
C18 C19 H19A 109.7
C20 C19 H19B 109.7
C18 C19 H19B 109.7
H19A C19 H19B 108.2
C21 C20 C19 113.5(16)
C21 C20 H20A 108.9
C19 C20 H20A 108.9
C21 C20 H20B 108.9
C19 C20 H20B 108.9
H20A C20 H20B 107.7
C20 C21 C22 111.3(17)
C20 C21 H21A 109.4
C22 C21 H21A 109.4
C20 C21 H21B 109.4
C22 C21 H21B 109.4
H21A C21 H21B 108.0
C17 C22 C21 110.7(14)
C17 C22 H22A 109.5
C21 C22 H22A 109.5
C17 C22 H22B 109.5
C21 C22 H22B 109.5
H22A C22 H22B 108.1
C28 C23 C24 109.1(15)
C28 C23 P2 111.8(11)
C24 C23 P2 111.6(11)
C28 C23 H23 108.1
C24 C23 H23 108.1
P2 C23 H23 108.1
C25 C24 C23 112.0(15)
C25 C24 H24A 109.2
C23 C24 H24A 109.2
C25 C24 H24B 109.2
C23 C24 H24B 109.2
H24A C24 H24B 107.9
C26 C25 C24 112.3(18)
C26 C25 H25A 109.1
C24 C25 H25A 109.1
C26 C25 H25B 109.1
C24 C25 H25B 109.1
H25A C25 H25B 107.9
C25 C26 C27 110.8(17)
C25 C26 H26A 109.5
C27 C26 H26A 109.5
C25 C26 H26B 109.5
C27 C26 H26B 109.5
H26A C26 H26B 108.1
C26 C27 C28 111.1(15)
C26 C27 H27A 109.4
C28 C27 H27A 109.4
C26 C27 H27B 109.4
C28 C27 H27B 109.4
H27A C27 H27B 108.0
C23 C28 C27 110.8(13)
C23 C28 H28A 109.5
C27 C28 H28A 109.5
C23 C28 H28B 109.5
C27 C28 H28B 109.5
H28A C28 H28B 108.1
C34 C29 C30 108.7(11)
C34 C29 P3 116.4(11)
C30 C29 P3 110.6(9)
C34 C29 H29 106.9
C30 C29 H29 106.9
P3 C29 H29 106.9
C31 C30 C29 110.3(12)
C31 C30 H30A 109.6
C29 C30 H30A 109.6
C31 C30 H30B 109.6
C29 C30 H30B 109.6
H30A C30 H30B 108.1
C30 C31 C32 112.3(14)
C30 C31 H31A 109.1
C32 C31 H31A 109.1
C30 C31 H31B 109.1
C32 C31 H31B 109.1
H31A C31 H31B 107.9
C31 C32 C33 109.7(13)
C31 C32 H32A 109.7
C33 C32 H32A 109.7
C31 C32 H32B 109.7
C33 C32 H32B 109.7
H32A C32 H32B 108.2
C34 C33 C32 110.7(13)
C34 C33 H33A 109.5
C32 C33 H33A 109.5
C34 C33 H33B 109.5
C32 C33 H33B 109.5
H33A C33 H33B 108.1
C29 C34 C33 112.2(13)
C29 C34 H34A 109.2
C33 C34 H34A 109.2
C29 C34 H34B 109.2
C33 C34 H34B 109.2
H34A C34 H34B 107.9
C36 C35 C40 110.4(11)
C36 C35 P3 114.2(9)
C40 C35 P3 110.9(9)
C36 C35 H35 107.0
C40 C35 H35 107.0
P3 C35 H35 107.0
C35 C36 C37 112.6(12)
C35 C36 H36A 109.1
C37 C36 H36A 109.1
C35 C36 H36B 109.1
C37 C36 H36B 109.1
H36A C36 H36B 107.8
C38 C37 C36 109.7(12)
C38 C37 H37A 109.7
C36 C37 H37A 109.7
C38 C37 H37B 109.7
C36 C37 H37B 109.7
H37A C37 H37B 108.2
C39 C38 C37 112.6(12)
C39 C38 H38A 109.1
C37 C38 H38A 109.1
C39 C38 H38B 109.1
C37 C38 H38B 109.1
H38A C38 H38B 107.8
C38 C39 C40 112.0(13)
C38 C39 H39A 109.2
C40 C39 H39A 109.2
C38 C39 H39B 109.2
C40 C39 H39B 109.2
H39A C39 H39B 107.9
C39 C40 C35 111.1(12)
C39 C40 H40A 109.4
C35 C40 H40A 109.4
C39 C40 H40B 109.4
C35 C40 H40B 109.4
H40A C40 H40B 108.0
C42 C41 P3 119.7(10)
C42 C41 H41A 107.4
P3 C41 H41A 107.4
C42 C41 H41B 107.4
P3 C41 H41B 107.4
H41A C41 H41B 106.9
C41 C42 C43 112.1(13)
C41 C42 H42A 109.2
C43 C42 H42A 109.2
C41 C42 H42B 109.2
C43 C42 H42B 109.2
H42A C42 H42B 107.9
C42 C43 P4 116.8(10)
C42 C43 H43A 108.1
P4 C43 H43A 108.1
C42 C43 H43B 108.1
P4 C43 H43B 108.1
H43A C43 H43B 107.3
C49 C44 C45 110.6(11)
C49 C44 P4 111.6(10)
C45 C44 P4 111.0(10)
C49 C44 H44 107.8
C45 C44 H44 107.8
P4 C44 H44 107.8
C46 C45 C44 111.0(12)
C46 C45 H45A 109.4
C44 C45 H45A 109.4
C46 C45 H45B 109.4
C44 C45 H45B 109.4
H45A C45 H45B 108.0
C47 C46 C45 112.3(12)
C47 C46 H46A 109.1
C45 C46 H46A 109.1
C47 C46 H46B 109.1
C45 C46 H46B 109.1
H46A C46 H46B 107.9
C48 C47 C46 110.7(12)
C48 C47 H47A 109.5
C46 C47 H47A 109.5
C48 C47 H47B 109.5
C46 C47 H47B 109.5
H47A C47 H47B 108.1
C47 C48 C49 112.2(12)
C47 C48 H48A 109.2
C49 C48 H48A 109.2
C47 C48 H48B 109.2
C49 C48 H48B 109.2
H48A C48 H48B 107.9
C48 C49 C44 111.7(13)
C48 C49 H49A 109.3
C44 C49 H49A 109.3
C48 C49 H49B 109.3
C44 C49 H49B 109.3
H49A C49 H49B 107.9
C51 C50 C55 111.5(12)
C51 C50 P4 115.8(11)
C55 C50 P4 110.6(9)
C51 C50 H50 106.1
C55 C50 H50 106.1
P4 C50 H50 106.1
C50 C51 C52 110.8(15)
C50 C51 H51A 109.5
C52 C51 H51A 109.5
C50 C51 H51B 109.5
C52 C51 H51B 109.5
H51A C51 H51B 108.1
C53 C52 C51 110.1(14)
C53 C52 H52A 109.6
C51 C52 H52A 109.6
C53 C52 H52B 109.6
C51 C52 H52B 109.6
H52A C52 H52B 108.2
C54 C53 C52 112.2(13)
C54 C53 H53A 109.2
C52 C53 H53A 109.2
C54 C53 H53B 109.2
C52 C53 H53B 109.2
H53A C53 H53B 107.9
C53 C54 C55 111.2(16)
C53 C54 H54A 109.4
C55 C54 H54A 109.4
C53 C54 H54B 109.4
C55 C54 H54B 109.4
H54A C54 H54B 108.0
C54 C55 C50 109.8(13)
C54 C55 H55A 109.7
C50 C55 H55A 109.7
C54 C55 H55B 109.7
C50 C55 H55B 109.7
H55A C55 H55B 108.2
F3 B1 F2 111.8(17)
F3 B1 F4 108(2)
F2 B1 F4 108(2)
F3 B1 F1 110(2)
F2 B1 F1 109(2)
F4 B1 F1 109.6(17)
C14 P1 C2 105.1(6)
C14 P1 C8 102.0(7)
C2 P1 C8 105.7(6)
C14 P1 Pd1 116.3(5)
C2 P1 Pd1 117.1(4)
C8 P1 Pd1 109.2(4)
C16 P2 C17 102.9(7)
C16 P2 C23 102.6(7)
C17 P2 C23 105.4(7)
C16 P2 Pd1 116.1(5)
C17 P2 Pd1 115.8(5)
C23 P2 Pd1 112.7(5)
C41 P3 C35 103.0(6)
C41 P3 C29 103.4(7)
C35 P3 C29 104.7(6)
C41 P3 Pd2 115.1(5)
C35 P3 Pd2 114.1(4)
C29 P3 Pd2 115.1(5)
C43 P4 C50 102.3(7)
C43 P4 C44 104.2(7)
C50 P4 C44 103.0(6)
C43 P4 Pd2 114.8(5)
C50 P4 Pd2 110.4(5)
C44 P4 Pd2 120.1(5)
C1 Pd1 P2 92.6(4)
C1 Pd1 P1 162.4(4)
P2 Pd1 P1 97.74(13)
C1 Pd1 Pd2 47.0(4)
P2 Pd1 Pd2 134.92(10)
P1 Pd1 Pd2 126.73(10)
C1 Pd1 H1 82.6
P2 Pd1 H1 171.3
P1 Pd1 H1 88.8
Pd2 Pd1 H1 38.0
C1 Pd2 P3 90.5(5)
C1 Pd2 P4 163.0(4)
P3 Pd2 P4 98.09(13)
C1 Pd2 Pd1 49.1(5)
P3 Pd2 Pd1 139.56(11)
P4 Pd2 Pd1 120.49(9)
C1 Pd2 H1 73.4
P3 Pd2 H1 161.4
P4 Pd2 H1 99.9
Pd1 Pd2 H1 26.1

loop_
_geom_bond_atom_site_label_1
_geom_bond_atom_site_label_2
_geom_bond_distance
C1 O1 1.148(18)
C1 Pd2 2.021(14)
C1 Pd1 2.091(16)
C2 C7 1.507(19)
C2 C3 1.52(2)
C2 P1 1.843(14)
C2 H2 1.0000
C3 C4 1.55(2)
C3 H3A 0.9900
C3 H3B 0.9900
C4 C5 1.48(2)
C4 H4A 0.9900
C4 H4B 0.9900
C5 C6 1.54(2)
C5 H5A 0.9900
C5 H5B 0.9900
C6 C7 1.52(2)
C6 H6A 0.9900
C6 H6B 0.9900
C7 H7A 0.9900
C7 H7B 0.9900
C8 C13 1.54(2)
C8 C9 1.54(2)
C8 P1 1.844(13)
C8 H8 1.0000
C9 C10 1.53(2)
C9 H9A 0.9900
C9 H9B 0.9900
C10 C11 1.54(2)
C10 H10A 0.9900
C10 H10B 0.9900
C11 C12 1.49(2)
C11 H11A 0.9900
C11 H11B 0.9900
C12 C13 1.50(2)
C12 H12A 0.9900
C12 H12B 0.9900
C13 H13A 0.9900
C13 H13B 0.9900
C14 C15 1.496(18)
C14 P1 1.833(12)
C14 H14A 0.9900
C14 H14B 0.9900
C15 C16 1.55(2)
C15 H15A 0.9900
C15 H15B 0.9900
C16 P2 1.840(13)
C16 H16A 0.9900
C16 H16B 0.9900
C17 C22 1.51(2)
C17 C18 1.55(2)
C17 P2 1.851(14)
C17 H17 1.0000
C18 C19 1.55(2)
C18 H18A 0.9900
C18 H18B 0.9900
C19 C20 1.49(3)
C19 H19A 0.9900
C19 H19B 0.9900
C20 C21 1.48(3)
C20 H20A 0.9900
C20 H20B 0.9900
C21 C22 1.55(2)
C21 H21A 0.9900
C21 H21B 0.9900
C22 H22A 0.9900
C22 H22B 0.9900
C23 C28 1.49(2)
C23 C24 1.53(2)
C23 P2 1.861(15)
C23 H23 1.0000
C24 C25 1.53(3)
C24 H24A 0.9900
C24 H24B 0.9900
C25 C26 1.45(3)
C25 H25A 0.9900
C25 H25B 0.9900
C26 C27 1.50(3)
C26 H26A 0.9900
C26 H26B 0.9900
C27 C28 1.55(2)
C27 H27A 0.9900
C27 H27B 0.9900
C28 H28A 0.9900
C28 H28B 0.9900
C29 C34 1.515(19)
C29 C30 1.554(18)
C29 P3 1.847(14)
C29 H29 1.0000
C30 C31 1.49(2)
C30 H30A 0.9900
C30 H30B 0.9900
C31 C32 1.51(2)
C31 H31A 0.9900
C31 H31B 0.9900
C32 C33 1.53(2)
C32 H32A 0.9900
C32 H32B 0.9900
C33 C34 1.52(2)
C33 H33A 0.9900
C33 H33B 0.9900
C34 H34A 0.9900
C34 H34B 0.9900
C35 C36 1.494(19)
C35 C40 1.531(19)
C35 P3 1.845(12)
C35 H35 1.0000
C36 C37 1.538(19)
C36 H36A 0.9900
C36 H36B 0.9900
C37 C38 1.51(2)
C37 H37A 0.9900
C37 H37B 0.9900
C38 C39 1.50(2)
C38 H38A 0.9900
C38 H38B 0.9900
C39 C40 1.527(19)
C39 H39A 0.9900
C39 H39B 0.9900
C40 H40A 0.9900
C40 H40B 0.9900
C41 C42 1.53(2)
C41 P3 1.842(14)
C41 H41A 0.9900
C41 H41B 0.9900
C42 C43 1.53(2)
C42 H42A 0.9900
C42 H42B 0.9900
C43 P4 1.831(14)
C43 H43A 0.9900
C43 H43B 0.9900
C44 C49 1.52(2)
C44 C45 1.535(19)
C44 P4 1.862(14)
C44 H44 1.0000
C45 C46 1.53(2)
C45 H45A 0.9900
C45 H45B 0.9900
C46 C47 1.52(2)
C46 H46A 0.9900
C46 H46B 0.9900
C47 C48 1.506(19)
C47 H47A 0.9900
C47 H47B 0.9900
C48 C49 1.519(19)
C48 H48A 0.9900
C48 H48B 0.9900
C49 H49A 0.9900
C49 H49B 0.9900
C50 C51 1.50(2)
C50 C55 1.54(2)
C50 P4 1.851(13)
C50 H50 1.0000
C51 C52 1.56(2)
C51 H51A 0.9900
C51 H51B 0.9900
C52 C53 1.51(2)
C52 H52A 0.9900
C52 H52B 0.9900
C53 C54 1.49(3)
C53 H53A 0.9900
C53 H53B 0.9900
C54 C55 1.51(2)
C54 H54A 0.9900
C54 H54B 0.9900
C55 H55A 0.9900
C55 H55B 0.9900
B1 F3 1.30(2)
B1 F2 1.39(2)
B1 F4 1.39(3)
B1 F1 1.41(3)
P1 Pd1 2.357(3)
P2 Pd1 2.324(4)
P3 Pd2 2.324(3)
P4 Pd2 2.355(4)
Pd1 Pd2 2.7489(14)
Pd1 H1 1.3434
Pd2 H1 1.8819
